data_1552357
loop_
_publ_author_name
'Endo, S.'
'Nagashima, M.'
'Enami, M.'

_publ_section_title
;
 Crystal chemistry and Raman spectroscopy of momoiite from Japan
;
_journal_name_full 'Journal of Mineralogical and Petrological Sciences'
_journal_page_first 161
_journal_page_last 169
_journal_paper_doi 10.2465/jmps.190219
_journal_volume 114
_journal_year 2019
_chemical_formula_sum 'Al0.539 Ca1.237 Mn1.763 O12 Si3 V1.461'
_chemical_name_common Mn1.763Ca1.237V1.461Al0.539Si3O12
_chemical_name_mineral momoiite
_space_group_IT_number 230
_space_group_name_Hall '-I 4bd 2c 3'
_space_group_name_H-M_alt 'I a -3 d'
_cell_angle_alpha 90
_cell_angle_beta 90
_cell_angle_gamma 90
_cell_formula_units_Z 8
_cell_length_a 11.8745(7)
_cell_length_b 11.8745(7)
_cell_length_c 11.8745(7)
_cell_volume 1674.35(17)
_diffrn_ambient_pressure 100
_diffrn_ambient_temperature 298
_cod_data_source_file momoiite.cif
_cod_data_source_block momoiite
_cod_original_formula_sum 'Mn1.763 Ca1.237 V1.461 Al0.539 Si3 O12'
_cod_database_code 1552357

loop_
_space_group_symop_id
_space_group_symop_operation_xyz
1 x,y,z
2 -x,-y,-z
3 -x+1/2,-y,z+1/2
4 x+1/2,y,-z+1/2
5 -x,y+1/2,-z+1/2
6 x,-y+1/2,z+1/2
7 x+1/2,-y+1/2,-z
8 -x+1/2,y+1/2,z
9 z,x,y
10 -z,-x,-y
11 z+1/2,-x+1/2,-y
12 -z+1/2,x+1/2,y
13 -z+1/2,-x,y+1/2
14 z+1/2,x,-y+1/2
15 -z,x+1/2,-y+1/2
16 z,-x+1/2,y+1/2
17 y,z,x
18 -y,-z,-x
19 -y,z+1/2,-x+1/2
20 y,-z+1/2,x+1/2
21 y+1/2,-z+1/2,-x
22 -y+1/2,z+1/2,x
23 -y+1/2,-z,x+1/2
24 y+1/2,z,-x+1/2
25 y+3/4,x+1/4,-z+1/4
26 -y+1/4,-x+3/4,z+3/4
27 -y+3/4,-x+3/4,-z+3/4
28 y+1/4,x+1/4,z+1/4
29 y+1/4,-x+1/4,z+3/4
30 -y+3/4,x+3/4,-z+1/4
31 -y+1/4,x+3/4,z+1/4
32 y+3/4,-x+1/4,-z+3/4
33 x+3/4,z+1/4,-y+1/4
34 -x+1/4,-z+3/4,y+3/4
35 -x+1/4,z+3/4,y+1/4
36 x+3/4,-z+1/4,-y+3/4
37 -x+3/4,-z+3/4,-y+3/4
38 x+1/4,z+1/4,y+1/4
39 x+1/4,-z+1/4,y+3/4
40 -x+3/4,z+3/4,-y+1/4
41 z+3/4,y+1/4,-x+1/4
42 -z+1/4,-y+3/4,x+3/4
43 z+1/4,-y+1/4,x+3/4
44 -z+3/4,y+3/4,-x+1/4
45 -z+1/4,y+3/4,x+1/4
46 z+3/4,-y+1/4,-x+3/4
47 -z+3/4,-y+3/4,-x+3/4
48 z+1/4,y+1/4,x+1/4
49 x+1/2,y+1/2,z+1/2
50 -x+1/2,-y+1/2,-z+1/2
51 -x,-y+1/2,z
52 x,y+1/2,-z
53 -x+1/2,y,-z
54 x+1/2,-y,z
55 x,-y,-z+1/2
56 -x,y,z+1/2
57 z+1/2,x+1/2,y+1/2
58 -z+1/2,-x+1/2,-y+1/2
59 z,-x,-y+1/2
60 -z,x,y+1/2
61 -z,-x+1/2,y
62 z,x+1/2,-y
63 -z+1/2,x,-y
64 z+1/2,-x,y
65 y+1/2,z+1/2,x+1/2
66 -y+1/2,-z+1/2,-x+1/2
67 -y+1/2,z,-x
68 y+1/2,-z,x
69 y,-z,-x+1/2
70 -y,z,x+1/2
71 -y,-z+1/2,x
72 y,z+1/2,-x
73 y+1/4,x+3/4,-z+3/4
74 -y+3/4,-x+1/4,z+1/4
75 -y+1/4,-x+1/4,-z+1/4
76 y+3/4,x+3/4,z+3/4
77 y+3/4,-x+3/4,z+1/4
78 -y+1/4,x+1/4,-z+3/4
79 -y+3/4,x+1/4,z+3/4
80 y+1/4,-x+3/4,-z+1/4
81 x+1/4,z+3/4,-y+3/4
82 -x+3/4,-z+1/4,y+1/4
83 -x+3/4,z+1/4,y+3/4
84 x+1/4,-z+3/4,-y+1/4
85 -x+1/4,-z+1/4,-y+1/4
86 x+3/4,z+3/4,y+3/4
87 x+3/4,-z+3/4,y+1/4
88 -x+1/4,z+1/4,-y+3/4
89 z+1/4,y+3/4,-x+3/4
90 -z+3/4,-y+1/4,x+1/4
91 z+3/4,-y+3/4,x+1/4
92 -z+1/4,y+1/4,-x+3/4
93 -z+3/4,y+1/4,x+3/4
94 z+1/4,-y+3/4,-x+1/4
95 -z+1/4,-y+1/4,-x+1/4
96 z+3/4,y+3/4,x+3/4

loop_
_atom_site_label
_atom_site_occupancy
_atom_site_fract_x
_atom_site_fract_y
_atom_site_fract_z
_atom_site_adp_type
_atom_site_U_iso_or_equiv
_atom_site_type_symbol
XM 0.5880 0.125000 0.000000 0.250000 Uiso 0.00950(17) Mn
XC 0.4120 0.125000 0.000000 0.250000 Uiso 0.00950(17) Ca
YV 0.7310 0.000000 0.000000 0.000000 Uiso 0.0054(2) V
YA 0.2690 0.000000 0.000000 0.000000 Uiso 0.0054(2) Al
Si 1.0 0.375000 0.000000 0.250000 Uiso 0.0064(2) Si
O 1.0 0.03709(7) 0.04903(6) 0.65512(6) Uiso 0.0089(2) O

loop_
_atom_site_aniso_label
_atom_site_aniso_U_11
_atom_site_aniso_U_22
_atom_site_aniso_U_33
_atom_site_aniso_U_12
_atom_site_aniso_U_13
_atom_site_aniso_U_23
XM 0.0059(2) 0.01132(18) 0.01132(18) 0.00000 0.00000 0.00255(12)
XC 0.0059(2) 0.01132(18) 0.01132(18) 0.00000 0.00000 0.00255(12)
YV 0.0054(2) 0.0054(2) 0.0054(2) 0.00003(8) 0.00003(8) 0.00003(8)
YA 0.0054(2) 0.0054(2) 0.0054(2) 0.00003(8) 0.00003(8) 0.00003(8)
Si 0.0071(3) 0.0060(2) 0.0060(2) 0.00000 0.00000 0.00000
O 0.0109(4) 0.0087(4) 0.0072(4) 0.0013(3) -0.0010(3) 0.0005(3)
